data_2018384
loop_
_publ_author_name
'Pourayoubi, Mehrdad'
'Ne\<cas, Marek'
'Negari, Monireh'

_publ_section_title
;
 The double H-atom acceptability of the P=O group in new
 <i>X</i>P(O)(NHCH~2~C~6~H~4~-2-Cl)~2~ phosphoramidates [<i>X</i> =
 C~6~H~5~O-- and CF~3~C(O)NH--]: a database analysis of compounds having a
 P(O)(NH<i>R</i>) group
;
_journal_coeditor_code SF3159
_journal_issue 2
_journal_name_full 'Acta Crystallographica Section C'
_journal_page_first o51
_journal_page_last o56
_journal_paper_doi 10.1107/S0108270111052097
_journal_volume 68
_journal_year 2012
_chemical_formula_iupac 'C20 H19 Cl2 N2 O2 P'
_chemical_formula_moiety 'C20 H19 Cl2 N2 O2 P'
_chemical_formula_sum 'C20 H19 Cl2 N2 O2 P'
_chemical_formula_weight 421.24
_chemical_name_systematic
;
phenyl bis(2-chlorobenzylamido)phosphinate
;
_space_group_IT_number 2
_symmetry_cell_setting triclinic
_symmetry_space_group_name_Hall '-P 1'
_symmetry_space_group_name_H-M 'P -1'
_atom_sites_solution_hydrogens geom
_atom_sites_solution_primary direct
_atom_sites_solution_secondary difmap
_audit_creation_method SHELXL97
_cell_angle_alpha 86.215(4)
_cell_angle_beta 79.611(4)
_cell_angle_gamma 78.588(4)
_cell_formula_units_Z 2
_cell_length_a 7.4673(4)
_cell_length_b 10.4338(5)
_cell_length_c 12.9911(6)
_cell_measurement_reflns_used 4268
_cell_measurement_temperature 120(2)
_cell_measurement_theta_max 27.6571
_cell_measurement_theta_min 3.1405
_cell_volume 975.41(9)
_computing_cell_refinement 'CrysAlis RED (Oxford Diffraction, 2009)'
_computing_data_collection 'CrysAlis CCD (Oxford Diffraction, 2009)'
_computing_data_reduction 'CrysAlis RED (Oxford Diffraction, 2009)'
_computing_molecular_graphics 'Mercury (Macrae <i>et al.</i>, 2008)'
_computing_publication_material 'enCIFer (Allen <i>et al.</i>, 2004)'
_computing_structure_refinement 'SHELXL97 (Sheldrick, 2008)'
_computing_structure_solution 'SHELXS97 (Sheldrick, 2008)'
_diffrn_ambient_temperature 120(2)
_diffrn_detector_area_resol_mean 8.4353
_diffrn_measured_fraction_theta_full 0.997
_diffrn_measured_fraction_theta_max 0.997
_diffrn_measurement_device_type 'Oxford Xcalibur Sapphire2 (large Be window)'
_diffrn_measurement_method \w
_diffrn_radiation_monochromator graphite
_diffrn_radiation_source 'Enhance (Mo) X-ray Source'
_diffrn_radiation_type MoK\a
_diffrn_radiation_wavelength 0.71073
_diffrn_reflns_av_R_equivalents 0.0154
_diffrn_reflns_av_sigmaI/netI 0.0337
_diffrn_reflns_limit_h_max 8
_diffrn_reflns_limit_h_min -8
_diffrn_reflns_limit_k_max 11
_diffrn_reflns_limit_k_min -12
_diffrn_reflns_limit_l_max 15
_diffrn_reflns_limit_l_min -15
_diffrn_reflns_number 6980
_diffrn_reflns_theta_full 25.00
_diffrn_reflns_theta_max 25.00
_diffrn_reflns_theta_min 3.13
_diffrn_standards_number 0
_exptl_absorpt_coefficient_mu 0.433
_exptl_absorpt_correction_T_max 1.00000
_exptl_absorpt_correction_T_min 0.95182
_exptl_absorpt_correction_type multi-scan
_exptl_absorpt_process_details '(CrysAlis RED; Oxford Diffraction, 2009)'
_exptl_crystal_colour colourless
_exptl_crystal_density_diffrn 1.434
_exptl_crystal_density_method 'not measured'
_exptl_crystal_description block
_exptl_crystal_F_000 436
_exptl_crystal_size_max 0.50
_exptl_crystal_size_mid 0.40
_exptl_crystal_size_min 0.40
_refine_diff_density_max 0.250
_refine_diff_density_min -0.345
_refine_ls_extinction_method none
_refine_ls_goodness_of_fit_ref 1.074
_refine_ls_hydrogen_treatment mixed
_refine_ls_matrix_type full
_refine_ls_number_parameters 250
_refine_ls_number_reflns 3429
_refine_ls_number_restraints 2
_refine_ls_restrained_S_all 1.077
_refine_ls_R_factor_all 0.0395
_refine_ls_R_factor_gt 0.0286
_refine_ls_shift/su_max 0.001
_refine_ls_shift/su_mean 0.000
_refine_ls_structure_factor_coef Fsqd
_refine_ls_weighting_details 'calc w = 1/[\s^2^(Fo^2^)+(0.0385P)^2^+0.0000P] where P=(Fo^2^+2Fc^2^)/3'
_refine_ls_weighting_scheme calc
_refine_ls_wR_factor_gt 0.0722
_refine_ls_wR_factor_ref 0.0741
_reflns_number_gt 2750
_reflns_number_total 3429
_reflns_threshold_expression I>2\s(I)
_cod_data_source_file sf3159.cif
_cod_data_source_block I
_cod_original_cell_volume 975.41(8)
_cod_database_code 2018384
_cod_database_fobs_code 2018384

loop_
_symmetry_equiv_pos_as_xyz
'x, y, z'
'-x, -y, -z'

loop_
_atom_site_type_symbol
_atom_site_label
_atom_site_fract_x
_atom_site_fract_y
_atom_site_fract_z
_atom_site_U_iso_or_equiv
_atom_site_adp_type
_atom_site_calc_flag
_atom_site_refinement_flags
_atom_site_occupancy
_atom_site_symmetry_multiplicity
Cl Cl1 0.23555(7) 0.60643(4) 0.61964(4) 0.03232(15) Uani d . 1 1
Cl Cl2 -0.00509(7) 0.12839(5) 0.91439(4) 0.02975(14) Uani d . 1 1
P P1 0.20680(6) 0.10787(4) 0.50088(4) 0.01715(13) Uani d . 1 1
O O1 0.28331(15) -0.03432(10) 0.49310(9) 0.0196(3) Uani d . 1 1
O O2 0.16562(15) 0.17136(11) 0.38923(9) 0.0204(3) Uani d . 1 1
N N1 0.34604(19) 0.17932(14) 0.54811(12) 0.0195(3) Uani d D 1 1
H H1N 0.4553(15) 0.1345(15) 0.5417(14) 0.023 Uiso d D 1 1
N N2 0.00087(19) 0.15788(14) 0.56807(11) 0.0184(3) Uani d D 1 1
H H2N -0.0865(18) 0.1405(16) 0.5425(13) 0.022 Uiso d D 1 1
C C1 0.2927(2) 0.14886(15) 0.29585(14) 0.0183(4) Uani d . 1 1
C C2 0.4826(2) 0.13689(16) 0.29153(14) 0.0224(4) Uani d . 1 1
H H2 0.5328 0.1395 0.3534 0.027 Uiso calc R 1 1
C C3 0.5971(3) 0.12107(17) 0.19450(15) 0.0264(5) Uani d . 1 1
H H3 0.7273 0.1127 0.1901 0.032 Uiso calc R 1 1
C C4 0.5251(3) 0.11725(18) 0.10446(15) 0.0292(5) Uani d . 1 1
H H4 0.6052 0.1065 0.0387 0.035 Uiso calc R 1 1
C C5 0.3353(3) 0.12917(18) 0.11041(15) 0.0291(5) Uani d . 1 1
H H5 0.2849 0.1265 0.0486 0.035 Uiso calc R 1 1
C C6 0.2193(3) 0.14503(16) 0.20657(14) 0.0231(4) Uani d . 1 1
H H6 0.0892 0.1533 0.2108 0.028 Uiso calc R 1 1
C C7 0.3207(2) 0.31962(16) 0.56349(13) 0.0191(4) Uani d . 1 1
H H7A 0.1934 0.3618 0.5543 0.023 Uiso calc R 1 1
H H7B 0.4086 0.3574 0.5094 0.023 Uiso calc R 1 1
C C8 0.3512(2) 0.34955(17) 0.67069(14) 0.0181(4) Uani d . 1 1
C C9 0.3161(2) 0.47862(17) 0.70343(14) 0.0227(4) Uani d . 1 1
C C10 0.3404(3) 0.5090(2) 0.80175(16) 0.0307(5) Uani d . 1 1
H H10 0.3139 0.5974 0.8224 0.037 Uiso calc R 1 1
C C11 0.4034(3) 0.4094(2) 0.86929(16) 0.0339(5) Uani d . 1 1
H H11 0.4209 0.4291 0.9367 0.041 Uiso calc R 1 1
C C12 0.4409(3) 0.2810(2) 0.83888(15) 0.0292(5) Uani d . 1 1
H H12 0.4849 0.2125 0.8852 0.035 Uiso calc R 1 1
C C13 0.4144(2) 0.25213(18) 0.74060(14) 0.0229(4) Uani d . 1 1
H H13 0.4401 0.1635 0.7207 0.027 Uiso calc R 1 1
C C14 -0.0319(2) 0.14117(16) 0.68261(13) 0.0216(4) Uani d . 1 1
H H14A 0.0815 0.0891 0.7048 0.026 Uiso calc R 1 1
H H14B -0.1330 0.0912 0.7040 0.026 Uiso calc R 1 1
C C15 -0.0831(2) 0.26951(16) 0.73846(14) 0.0177(4) Uani d . 1 1
C C16 -0.0718(2) 0.27424(17) 0.84390(14) 0.0208(4) Uani d . 1 1
C C17 -0.1108(3) 0.38998(18) 0.89709(15) 0.0286(5) Uani d . 1 1
H H17 -0.0984 0.3897 0.9686 0.034 Uiso calc R 1 1
C C18 -0.1682(3) 0.50596(19) 0.84416(16) 0.0318(5) Uani d . 1 1
H H18 -0.1950 0.5865 0.8791 0.038 Uiso calc R 1 1
C C19 -0.1864(3) 0.50437(18) 0.73992(15) 0.0278(5) Uani d . 1 1
H H19 -0.2278 0.5838 0.7038 0.033 Uiso calc R 1 1
C C20 -0.1444(2) 0.38733(16) 0.68813(14) 0.0220(4) Uani d . 1 1
H H20 -0.1579 0.3878 0.6168 0.026 Uiso calc R 1 1

loop_
_atom_site_aniso_label
_atom_site_aniso_U_11
_atom_site_aniso_U_22
_atom_site_aniso_U_33
_atom_site_aniso_U_12
_atom_site_aniso_U_13
_atom_site_aniso_U_23
Cl1 0.0335(3) 0.0200(3) 0.0421(3) -0.0040(2) -0.0043(2) 0.0000(2)
Cl2 0.0312(3) 0.0325(3) 0.0236(3) -0.0028(2) -0.0053(2) 0.0053(2)
P1 0.0155(3) 0.0181(3) 0.0179(3) -0.00132(19) -0.00420(19) -0.00271(19)
O1 0.0167(7) 0.0171(7) 0.0254(7) -0.0010(5) -0.0061(5) -0.0035(5)
O2 0.0170(7) 0.0245(7) 0.0179(7) 0.0012(5) -0.0040(5) -0.0005(5)
N1 0.0133(8) 0.0183(8) 0.0268(9) 0.0013(6) -0.0053(7) -0.0067(7)
N2 0.0135(8) 0.0231(8) 0.0197(8) -0.0029(6) -0.0047(6) -0.0053(6)
C1 0.0219(10) 0.0130(9) 0.0189(10) -0.0019(7) -0.0018(8) -0.0008(7)
C2 0.0217(11) 0.0240(10) 0.0214(10) -0.0013(8) -0.0061(8) -0.0018(8)
C3 0.0196(10) 0.0266(11) 0.0304(12) -0.0011(8) -0.0018(9) 0.0005(9)
C4 0.0333(12) 0.0300(11) 0.0208(11) -0.0029(9) 0.0017(9) -0.0012(9)
C5 0.0370(13) 0.0318(11) 0.0214(11) -0.0093(9) -0.0095(9) -0.0004(9)
C6 0.0221(10) 0.0227(10) 0.0259(11) -0.0058(8) -0.0069(8) 0.0012(8)
C7 0.0168(10) 0.0203(10) 0.0205(10) -0.0046(8) -0.0027(8) -0.0012(8)
C8 0.0120(9) 0.0215(10) 0.0215(10) -0.0064(7) -0.0002(8) -0.0033(8)
C9 0.0168(10) 0.0236(10) 0.0268(11) -0.0051(8) 0.0006(8) -0.0023(8)
C10 0.0274(11) 0.0340(12) 0.0321(12) -0.0104(9) 0.0012(9) -0.0150(10)
C11 0.0269(12) 0.0562(14) 0.0213(11) -0.0132(10) -0.0009(9) -0.0138(10)
C12 0.0229(11) 0.0428(13) 0.0227(11) -0.0088(9) -0.0044(9) 0.0031(9)
C13 0.0196(10) 0.0253(10) 0.0244(11) -0.0065(8) -0.0028(8) -0.0009(8)
C14 0.0213(10) 0.0214(10) 0.0207(10) -0.0036(8) -0.0007(8) 0.0015(8)
C15 0.0100(9) 0.0197(10) 0.0221(10) -0.0037(7) 0.0016(7) -0.0014(8)
C16 0.0154(10) 0.0225(10) 0.0237(10) -0.0044(8) -0.0012(8) 0.0021(8)
C17 0.0270(11) 0.0350(12) 0.0236(11) -0.0084(9) 0.0014(9) -0.0084(9)
C18 0.0337(12) 0.0247(11) 0.0352(13) -0.0071(9) 0.0048(10) -0.0115(9)
C19 0.0261(11) 0.0187(10) 0.0341(12) -0.0010(8) 0.0024(9) 0.0009(9)
C20 0.0171(10) 0.0234(10) 0.0230(10) -0.0021(8) 0.0012(8) -0.0005(8)

loop_
_atom_type_symbol
_atom_type_description
_atom_type_scat_dispersion_real
_atom_type_scat_dispersion_imag
_atom_type_scat_source
C C 0.0033 0.0016 'International Tables Vol C Tables 4.2.6.8 and 6.1.1.4'
H H 0.0000 0.0000 'International Tables Vol C Tables 4.2.6.8 and 6.1.1.4'
N N 0.0061 0.0033 'International Tables Vol C Tables 4.2.6.8 and 6.1.1.4'
O O 0.0106 0.0060 'International Tables Vol C Tables 4.2.6.8 and 6.1.1.4'
P P 0.1023 0.0942 'International Tables Vol C Tables 4.2.6.8 and 6.1.1.4'
Cl Cl 0.1484 0.1585 'International Tables Vol C Tables 4.2.6.8 and 6.1.1.4'

loop_
_geom_angle_atom_site_label_1
_geom_angle_atom_site_label_2
_geom_angle_atom_site_label_3
_geom_angle
_geom_angle_publ_flag
O1 P1 O2 110.93(7) y
O1 P1 N1 109.90(7) y
O2 P1 N1 112.03(7) y
O1 P1 N2 119.79(7) y
O2 P1 N2 97.42(7) y
N1 P1 N2 106.23(8) y
C1 O2 P1 123.36(10) y
C7 N1 P1 125.65(12) y
C7 N1 H1N 118.1(12) ?
P1 N1 H1N 112.5(12) ?
C14 N2 P1 120.13(12) y
C14 N2 H2N 111.3(12) ?
P1 N2 H2N 114.9(12) ?
C6 C1 C2 121.04(17) ?
C6 C1 O2 116.43(15) ?
C2 C1 O2 122.46(16) ?
C3 C2 C1 118.36(17) ?
C3 C2 H2 120.8 ?
C1 C2 H2 120.8 ?
C4 C3 C2 121.10(18) ?
C4 C3 H3 119.4 ?
C2 C3 H3 119.4 ?
C3 C4 C5 119.68(18) ?
C3 C4 H4 120.2 ?
C5 C4 H4 120.2 ?
C6 C5 C4 119.88(18) ?
C6 C5 H5 120.1 ?
C4 C5 H5 120.1 ?
C1 C6 C5 119.93(18) ?
C1 C6 H6 120.0 ?
C5 C6 H6 120.0 ?
N1 C7 C8 112.50(14) ?
N1 C7 H7A 109.1 ?
C8 C7 H7A 109.1 ?
N1 C7 H7B 109.1 ?
C8 C7 H7B 109.1 ?
H7A C7 H7B 107.8 ?
C13 C8 C9 117.03(16) ?
C13 C8 C7 122.24(15) ?
C9 C8 C7 120.73(16) ?
C10 C9 C8 122.07(17) ?
C10 C9 Cl1 118.35(14) ?
C8 C9 Cl1 119.58(14) ?
C11 C10 C9 119.27(18) ?
C11 C10 H10 120.4 ?
C9 C10 H10 120.4 ?
C10 C11 C12 120.05(18) ?
C10 C11 H11 120.0 ?
C12 C11 H11 120.0 ?
C11 C12 C13 119.95(19) ?
C11 C12 H12 120.0 ?
C13 C12 H12 120.0 ?
C8 C13 C12 121.63(17) ?
C8 C13 H13 119.2 ?
C12 C13 H13 119.2 ?
N2 C14 C15 113.23(13) ?
N2 C14 H14A 108.9 ?
C15 C14 H14A 108.9 ?
N2 C14 H14B 108.9 ?
C15 C14 H14B 108.9 ?
H14A C14 H14B 107.7 ?
C20 C15 C16 116.80(16) ?
C20 C15 C14 122.17(16) ?
C16 C15 C14 121.03(15) ?
C17 C16 C15 122.95(17) ?
C17 C16 Cl2 117.57(14) ?
C15 C16 Cl2 119.48(13) ?
C18 C17 C16 118.77(18) ?
C18 C17 H17 120.6 ?
C16 C17 H17 120.6 ?
C17 C18 C19 119.78(18) ?
C17 C18 H18 120.1 ?
C19 C18 H18 120.1 ?
C18 C19 C20 120.31(18) ?
C18 C19 H19 119.8 ?
C20 C19 H19 119.8 ?
C19 C20 C15 121.34(17) ?
C19 C20 H20 119.3 ?
C15 C20 H20 119.3 ?

loop_
_geom_bond_atom_site_label_1
_geom_bond_atom_site_label_2
_geom_bond_distance
_geom_bond_publ_flag
Cl1 C9 1.7470(19) y
Cl2 C16 1.7560(18) ?
P1 O1 1.4837(11) y
P1 O2 1.6095(12) y
P1 N1 1.6157(15) y
P1 N2 1.6302(15) y
O2 C1 1.4003(19) y
N1 C7 1.461(2) y
N1 H1N 0.849(9) ?
N2 C14 1.468(2) y
N2 H2N 0.838(9) ?
C1 C6 1.375(2) ?
C1 C2 1.390(2) ?
C2 C3 1.390(2) ?
C2 H2 0.9500 ?
C3 C4 1.378(3) ?
C3 H3 0.9500 ?
C4 C5 1.387(3) ?
C4 H4 0.9500 ?
C5 C6 1.385(2) ?
C5 H5 0.9500 ?
C6 H6 0.9500 ?
C7 C8 1.513(2) ?
C7 H7A 0.9900 ?
C7 H7B 0.9900 ?
C8 C13 1.387(2) ?
C8 C9 1.400(2) ?
C9 C10 1.387(3) ?
C10 C11 1.381(3) ?
C10 H10 0.9500 ?
C11 C12 1.383(3) ?
C11 H11 0.9500 ?
C12 C13 1.388(2) ?
C12 H12 0.9500 ?
C13 H13 0.9500 ?
C14 C15 1.514(2) ?
C14 H14A 0.9900 ?
C14 H14B 0.9900 ?
C15 C20 1.388(2) ?
C15 C16 1.392(2) ?
C16 C17 1.385(2) ?
C17 C18 1.383(3) ?
C17 H17 0.9500 ?
C18 C19 1.387(3) ?
C18 H18 0.9500 ?
C19 C20 1.387(2) ?
C19 H19 0.9500 ?
C20 H20 0.9500 ?

loop_
_geom_hbond_atom_site_label_D
_geom_hbond_atom_site_label_H
_geom_hbond_atom_site_label_A
_geom_hbond_site_symmetry_A
_geom_hbond_distance_DH
_geom_hbond_distance_HA
_geom_hbond_distance_DA
_geom_hbond_angle_DHA
_geom_hbond_publ_flag
N1 H1N O1 2_656 0.849(9) 2.011(9) 2.8551(17) 172.7(17) y
N2 H2N O1 2_556 0.838(9) 2.134(10) 2.9365(17) 160.1(16) y

loop_
_geom_torsion_atom_site_label_1
_geom_torsion_atom_site_label_2
_geom_torsion_atom_site_label_3
_geom_torsion_atom_site_label_4
_geom_torsion
O1 P1 O2 C1 -47.55(13)
N1 P1 O2 C1 75.67(13)
N2 P1 O2 C1 -173.43(12)
O1 P1 N1 C7 177.62(13)
O2 P1 N1 C7 53.82(16)
N2 P1 N1 C7 -51.42(16)
O1 P1 N2 C14 69.33(14)
O2 P1 N2 C14 -171.36(12)
N1 P1 N2 C14 -55.77(14)
P1 O2 C1 C6 146.10(13)
P1 O2 C1 C2 -36.8(2)
C6 C1 C2 C3 0.1(2)
O2 C1 C2 C3 -176.88(15)
C1 C2 C3 C4 0.0(3)
C2 C3 C4 C5 -0.1(3)
C3 C4 C5 C6 0.1(3)
C2 C1 C6 C5 -0.1(3)
O2 C1 C6 C5 177.07(14)
C4 C5 C6 C1 0.0(3)
P1 N1 C7 C8 132.69(14)
N1 C7 C8 C13 6.0(2)
N1 C7 C8 C9 -173.97(14)
C13 C8 C9 C10 -0.9(3)
C7 C8 C9 C10 179.11(16)
C13 C8 C9 Cl1 -179.81(13)
C7 C8 C9 Cl1 0.2(2)
C8 C9 C10 C11 0.9(3)
Cl1 C9 C10 C11 179.80(14)
C9 C10 C11 C12 -0.2(3)
C10 C11 C12 C13 -0.3(3)
C9 C8 C13 C12 0.3(3)
C7 C8 C13 C12 -179.70(15)
C11 C12 C13 C8 0.3(3)
P1 N2 C14 C15 114.90(14)
N2 C14 C15 C20 17.4(2)
N2 C14 C15 C16 -163.04(15)
C20 C15 C16 C17 -2.8(3)
C14 C15 C16 C17 177.59(16)
C20 C15 C16 Cl2 177.26(12)
C14 C15 C16 Cl2 -2.3(2)
C15 C16 C17 C18 1.7(3)
Cl2 C16 C17 C18 -178.41(13)
C16 C17 C18 C19 0.3(3)
C17 C18 C19 C20 -1.1(3)
C18 C19 C20 C15 -0.2(3)
C16 C15 C20 C19 2.0(2)
C14 C15 C20 C19 -178.40(16)

loop_
_cod_related_entry_id
_cod_related_entry_database
_cod_related_entry_code
1 ChemSpider 30654355
